data_7205990
loop_
_publ_author_name
'Thomas, Lynne H.'
'Craig, Gavin A.'
'Gutmann, Matthias J.'
'Parkin, Andrew'
'Shankland, Kenneth'
'Wilson, Chick C.'

_publ_section_title
;
 Conformational polymorphism of the molecular complex of
 3-fluorobenzoic acid with 4-acetylpyridine
;
_journal_issue 10
_journal_name_full CrystEngComm
_journal_page_first 3349
_journal_paper_doi 10.1039/c1ce05139c
_journal_volume 13
_journal_year 2011
_chemical_formula_sum 'C14 H12 F N O3'
_chemical_formula_weight 261.25
_chemical_name_systematic
;
3-fluorobenzoic acid 4-acetylpyridine
;
_space_group_IT_number 14
_symmetry_cell_setting monoclinic
_symmetry_space_group_name_Hall '-P 2yn'
_symmetry_space_group_name_H-M 'P 1 21/n 1'
_atom_sites_solution_hydrogens geom
_atom_sites_solution_primary direct
_atom_sites_solution_secondary difmap
_audit_creation_date 2010-02-10T12:26:21-00:00
_audit_creation_method 'WinGX routine CIF_UPDATE'
_cell_angle_alpha 90
_cell_angle_beta 91.08(3)
_cell_angle_gamma 90
_cell_formula_units_Z 4
_cell_length_a 10.105(4)
_cell_length_b 10.734(4)
_cell_length_c 11.806(4)
_cell_measurement_temperature 300(2)
_cell_volume 1280.3(8)
_computing_cell_refinement 'SXD2001 (Gutmann, 2001)'
_computing_data_collection 'SXD2001 (Gutmann, 2001)'
_computing_data_reduction 'SXD2001 (Gutmann, 2001)'
_computing_structure_refinement 'SHELXL-97 (Sheldrick, 1997)'
_computing_structure_solution 'SHELXL-97 (Sheldrick, 1997)'
_diffrn_ambient_temperature 300(2)
_diffrn_measurement_device_type 'SXD time-of-flight LAUE diffraction'
_diffrn_measurement_method 'time-of-flight LAUE diffraction'
_diffrn_radiation_probe neutron
_diffrn_radiation_source 'ISIS spallation source'
_diffrn_radiation_type neutron
_diffrn_radiation_wavelength 0.7-6.9
_diffrn_reflns_av_unetI/netI 0.0529
_diffrn_reflns_limit_h_max 17
_diffrn_reflns_limit_h_min -22
_diffrn_reflns_limit_k_max 25
_diffrn_reflns_limit_k_min -28
_diffrn_reflns_limit_l_max 20
_diffrn_reflns_limit_l_min -16
_diffrn_reflns_number 3105
_diffrn_reflns_theta_max 82.74
_diffrn_reflns_theta_min 8.8
_exptl_absorpt_coefficient_mu 0.129
_exptl_absorpt_correction_type gaussian
_exptl_absorpt_process_details 'SXD2001 (Gutmann, 2001)'
_exptl_crystal_density_diffrn 1.355
_exptl_crystal_density_method 'not measured'
_exptl_crystal_F_000 322
_exptl_crystal_size_max 8
_exptl_crystal_size_mid 4
_exptl_crystal_size_min 2
_refine_diff_density_max 0.656
_refine_diff_density_min -0.664
_refine_diff_density_rms 0.16
_refine_ls_extinction_coef 0.058(3)
_refine_ls_extinction_method SHELXL
_refine_ls_goodness_of_fit_ref 1.141
_refine_ls_hydrogen_treatment refall
_refine_ls_matrix_type full
_refine_ls_number_parameters 281
_refine_ls_number_reflns 3105
_refine_ls_number_restraints 0
_refine_ls_restrained_S_all 1.141
_refine_ls_R_factor_all 0.0952
_refine_ls_R_factor_gt 0.0952
_refine_ls_shift/su_max 0
_refine_ls_shift/su_mean 0
_refine_ls_structure_factor_coef Fsqd
_refine_ls_weighting_details 'calc w=1/[\s^2^(Fo^2^)+(0.1600P)^2^+16.8532P] where P=(Fo^2^+2Fc^2^)/3'
_refine_ls_weighting_scheme calc
_refine_ls_wR_factor_ref 0.2415
_reflns_number_gt 3105
_reflns_number_total 3105
_reflns_threshold_expression >2\s(I)
_cod_data_source_file c1ce05139c.txt
_cod_data_source_block fpa300d
_cod_original_cell_volume 1280.4(8)
_cod_original_sg_symbol_H-M P21/n
_cod_database_code 7205990

loop_
_symmetry_equiv_pos_as_xyz
'x, y, z'
'-x+1/2, y+1/2, -z+1/2'
'-x, -y, -z'
'x-1/2, -y-1/2, z-1/2'

loop_
_atom_site_label
_atom_site_fract_x
_atom_site_fract_y
_atom_site_fract_z
_atom_site_U_iso_or_equiv
_atom_site_adp_type
_atom_site_calc_flag
_atom_site_refinement_flags
_atom_site_occupancy
_atom_site_disorder_assembly
_atom_site_disorder_group
_atom_site_type_symbol
H11 0.6297(13) 0.9232(9) 0.5023(11) 0.083(4) Uani d . 1 . . H
H8 0.6070(13) 0.5324(10) 0.5752(11) 0.083(4) Uani d . 1 . . H
H4 0.1408(14) 0.4990(11) 0.7260(13) 0.101(4) Uani d . 1 . . H
H7 -0.268(2) 0.606(2) 0.935(2) 0.171(11) Uani d . 1 . . H
H3 -0.0884(14) 0.5204(10) 0.7952(13) 0.093(4) Uani d . 1 . . H
H2 -0.0480(16) 0.9163(11) 0.7455(14) 0.100(5) Uani d . 1 . . H
H10 0.9608(18) 0.6851(13) 0.4332(14) 0.098(4) Uani d . 1 . . H
H1 0.1760(15) 0.8760(14) 0.6751(14) 0.106(5) Uani d . 1 . . H
H5 -0.300(2) 0.5608(18) 0.807(2) 0.140(8) Uani d . 1 . . H
H6 -0.402(2) 0.659(2) 0.861(3) 0.176(11) Uani d . 1 . . H
H12 0.3168(15) 0.6679(11) 0.6545(11) 0.079(3) Uani d . 1 . . H
O2 0.4164(7) 0.8524(6) 0.5856(7) 0.078(2) Uani d . 1 . . O
O1 -0.2694(9) 0.8499(6) 0.8146(8) 0.091(3) Uani d . 1 . . O
F1 0.8687(10) 0.9103(7) 0.4250(10) 0.106(3) Uani d . 1 . . F
C11 0.8008(6) 0.8117(4) 0.4636(5) 0.0584(15) Uani d . 1 . . C
C9 0.7892(6) 0.5950(5) 0.5040(5) 0.0613(16) Uani d . 1 . . C
H9 0.8300(16) 0.5032(12) 0.5030(13) 0.107(5) Uani d . 1 . . H
N1 0.1665(4) 0.6865(4) 0.6955(4) 0.0621(12) Uani d . 1 . . N
O3 0.4131(10) 0.6489(6) 0.6292(8) 0.083(2) Uani d . 1 . . O
C10 0.8606(8) 0.6948(5) 0.4631(5) 0.0654(16) Uani d . 1 . . C
C6 -0.2249(5) 0.7447(5) 0.8162(4) 0.0544(13) Uani d . 1 . . C
C4 -0.0324(6) 0.6032(4) 0.7697(4) 0.0503(14) Uani d . 1 . . C
C5 0.0940(6) 0.5900(4) 0.7289(5) 0.0563(14) Uani d . 1 . . C
C13 0.6056(5) 0.7296(4) 0.5447(4) 0.0453(12) Uani d . 1 . . C
C7 -0.3047(8) 0.6357(7) 0.8555(7) 0.0716(18) Uani d . 1 . . C
C3 -0.0877(5) 0.7218(4) 0.7747(4) 0.0481(13) Uani d . 1 . . C
C12 0.6744(6) 0.8312(5) 0.5041(4) 0.0528(14) Uani d . 1 . . C
C8 0.6618(6) 0.6113(5) 0.5449(5) 0.0547(15) Uani d . 1 . . C
C2 -0.0111(6) 0.8230(5) 0.7415(5) 0.0580(15) Uani d . 1 . . C
C14 0.4694(5) 0.7502(5) 0.5879(4) 0.0514(13) Uani d . 1 . . C
C1 0.1145(7) 0.8001(5) 0.7012(5) 0.0619(16) Uani d . 1 . . C

loop_
_atom_site_aniso_label
_atom_site_aniso_U_11
_atom_site_aniso_U_22
_atom_site_aniso_U_33
_atom_site_aniso_U_12
_atom_site_aniso_U_13
_atom_site_aniso_U_23
H11 0.084(9) 0.042(5) 0.124(11) -0.003(5) 0.020(7) 0.010(5)
H8 0.076(9) 0.055(5) 0.120(11) -0.005(5) 0.030(7) 0.014(6)
H4 0.085(10) 0.060(6) 0.161(14) 0.023(6) 0.034(8) 0.005(7)
H7 0.14(2) 0.178(19) 0.19(2) -0.044(14) -0.023(19) 0.083(18)
H3 0.082(10) 0.057(6) 0.141(12) -0.019(6) 0.052(8) 0.003(6)
H2 0.103(11) 0.051(7) 0.146(13) 0.000(6) 0.013(9) 0.000(7)
H10 0.066(11) 0.107(10) 0.121(12) 0.019(7) 0.030(9) 0.013(8)
H1 0.079(10) 0.078(8) 0.162(14) -0.026(7) 0.037(9) 0.029(8)
H5 0.110(15) 0.105(11) 0.21(2) -0.059(11) 0.044(14) -0.036(13)
H6 0.063(13) 0.156(17) 0.31(3) -0.006(12) 0.025(16) 0.023(18)
H12 0.062(10) 0.077(7) 0.099(9) -0.014(6) 0.018(8) 0.008(6)
O2 0.054(5) 0.058(4) 0.122(6) 0.004(3) 0.035(4) 0.005(4)
O1 0.075(6) 0.057(4) 0.144(7) 0.017(4) 0.024(5) -0.015(4)
F1 0.081(7) 0.070(5) 0.169(10) -0.007(4) 0.046(6) 0.015(5)
C11 0.057(4) 0.049(3) 0.070(3) -0.003(2) 0.017(3) 0.005(2)
C9 0.058(4) 0.056(3) 0.070(4) 0.011(3) 0.006(3) 0.003(2)
H9 0.101(11) 0.075(8) 0.146(14) 0.036(8) 0.038(9) 0.010(8)
N1 0.051(3) 0.064(2) 0.072(3) -0.0016(18) 0.015(2) 0.0045(19)
O3 0.072(6) 0.053(4) 0.124(7) 0.001(4) 0.041(5) 0.013(4)
C10 0.058(5) 0.065(3) 0.074(4) 0.001(3) 0.017(3) 0.004(3)
C6 0.051(4) 0.047(3) 0.066(3) 0.006(3) 0.006(3) -0.004(2)
C4 0.048(4) 0.035(3) 0.069(3) -0.003(2) 0.013(3) 0.001(2)
C5 0.048(4) 0.047(3) 0.075(4) 0.003(2) 0.022(3) 0.007(2)
C13 0.046(3) 0.042(2) 0.048(3) -0.0023(19) 0.008(2) -0.0022(19)
C7 0.054(6) 0.082(5) 0.080(5) 0.010(4) 0.016(4) 0.003(4)
C3 0.046(4) 0.043(2) 0.055(3) 0.002(2) 0.003(2) -0.005(2)
C12 0.046(4) 0.042(3) 0.070(3) 0.001(2) 0.012(3) 0.000(2)
C8 0.055(4) 0.044(3) 0.066(3) 0.004(2) 0.013(3) 0.002(2)
C2 0.058(4) 0.034(3) 0.082(4) 0.001(2) 0.006(3) 0.006(2)
C14 0.050(3) 0.048(3) 0.057(3) -0.003(2) 0.010(2) -0.007(2)
C1 0.063(5) 0.047(3) 0.076(4) -0.011(3) 0.009(3) 0.006(2)

loop_
_atom_type_symbol
_atom_type_description
_atom_type_scat_dispersion_real
_atom_type_scat_dispersion_imag
_atom_type_scat_source
C C 0 0 'International Tables Vol C Tables 4.2.6.8 and 6.1.1.4'
H H 0 0 'International Tables Vol C Tables 4.2.6.8 and 6.1.1.4'
F F 0 0 'International Tables Vol C Tables 4.2.6.8 and 6.1.1.4'
N N 0 0 'International Tables Vol C Tables 4.2.6.8 and 6.1.1.4'
O O 0 0 'International Tables Vol C Tables 4.2.6.8 and 6.1.1.4'

loop_
_geom_angle_atom_site_label_1
_geom_angle_atom_site_label_2
_geom_angle_atom_site_label_3
_geom_angle
_geom_angle_site_symmetry_1
_geom_angle_site_symmetry_3
_geom_angle_publ_flag
F1 C11 C12 118.5(6) . . ?
F1 C11 C10 118.9(7) . . ?
C12 C11 C10 122.6(5) . . ?
C10 C9 C8 121.0(6) . . ?
C1 N1 C5 118.5(5) . . ?
C9 C10 C11 117.9(7) . . ?
O1 C6 C7 121.9(7) . . ?
O1 C6 C3 119.4(6) . . ?
C7 C6 C3 118.7(5) . . ?
C5 C4 C3 118.9(5) . . ?
N1 C5 C4 122.7(5) . . ?
C12 C13 C8 120.8(6) . . ?
C12 C13 C14 118.3(5) . . ?
C8 C13 C14 120.9(5) . . ?
C4 C3 C2 118.4(6) . . ?
C4 C3 C6 122.5(5) . . ?
C2 C3 C6 119.1(4) . . ?
C13 C12 C11 118.2(5) . . ?
C13 C8 C9 119.6(6) . . ?
C1 C2 C3 118.3(5) . . ?
O2 C14 O3 123.7(7) . . ?
O2 C14 C13 122.1(6) . . ?
O3 C14 C13 114.2(6) . . ?
N1 C1 C2 123.0(5) . . ?

loop_
_geom_bond_atom_site_label_1
_geom_bond_atom_site_label_2
_geom_bond_site_symmetry_2
_geom_bond_distance
_geom_bond_publ_flag
O2 C14 . 1.222(8) ?
O1 C6 . 1.215(8) ?
F1 C11 . 1.345(10) ?
C11 C12 . 1.389(8) ?
C11 C10 . 1.393(8) ?
C9 C10 . 1.383(9) ?
C9 C8 . 1.395(8) ?
N1 C1 . 1.330(7) ?
N1 C5 . 1.332(7) ?
O3 C14 . 1.324(9) ?
C6 C7 . 1.499(10) ?
C6 C3 . 1.500(8) ?
C4 C5 . 1.381(8) ?
C4 C3 . 1.392(6) ?
C13 C12 . 1.383(7) ?
C13 C8 . 1.391(7) ?
C13 C14 . 1.493(8) ?
C3 C2 . 1.394(8) ?
C2 C1 . 1.386(9) ?

loop_
_geom_hbond_atom_site_label_D
_geom_hbond_atom_site_label_H
_geom_hbond_atom_site_label_A
_geom_hbond_distance_DH
_geom_hbond_distance_HA
_geom_hbond_distance_DA
_geom_hbond_angle_DHA
_geom_hbond_site_symmetry_A
O3 H12 N1 1.04(2) 1.615(18) 2.657(11) 175.8(11) .

loop_
_cod_related_entry_id
_cod_related_entry_database
_cod_related_entry_code
1 ChemSpider 30653770
